data_7709103
loop_
_publ_author_name
'Gu, Yun-Qiong'
'Zhong, Yu-Jun'
'Hu, Mei-Qi'
'Li, Huan-Qing'
'Yang, Kun'
'Dong, Qi'
'Liang, Hong'
'Chen, Zhen-Feng'

_publ_section_title
;
 Terpyridine copper(II) complexes as potential anticancer agents by
 inhibiting cell proliferation, blocking the cell cycle and inducing
 apoptosis in BEL-7402 cells.
;
_journal_issue 5
_journal_name_full 'Dalton transactions (Cambridge, England : 2003)'
_journal_page_first 1968
_journal_page_last 1978
_journal_paper_doi 10.1039/d1dt02988f
_journal_volume 51
_journal_year 2022
_chemical_formula_moiety 'C21 H14 Br Cl2 Cu N3 O, C H4 O'
_chemical_formula_sum 'C22 H18 Br Cl2 Cu N3 O2'
_chemical_formula_weight 570.74
_space_group_crystal_system triclinic
_space_group_IT_number 2
_space_group_name_Hall '-P 1'
_space_group_name_H-M_alt 'P -1'
_atom_sites_solution_hydrogens geom
_atom_sites_solution_primary direct
_audit_creation_date 2021-07-17
_audit_creation_method
;
Olex2 1.3
(compiled 2020.11.12 svn.r5f609507 for OlexSys, GUI svn.r6272)
;
_audit_update_record
;
2021-08-09 deposited with the CCDC.	2021-12-08 downloaded from the CCDC.
;
_cell_angle_alpha 107.217(6)
_cell_angle_beta 109.817(5)
_cell_angle_gamma 92.642(5)
_cell_formula_units_Z 2
_cell_length_a 8.9058(4)
_cell_length_b 10.7978(8)
_cell_length_c 12.8382(7)
_cell_measurement_reflns_used 3304
_cell_measurement_temperature 293(2)
_cell_measurement_theta_max 26.0320
_cell_measurement_theta_min 3.5050
_cell_volume 1094.58(13)
_computing_cell_refinement 'CrysAlisPro 1.171.38.43 (Rigaku OD, 2015)'
_computing_data_collection 'CrysAlisPro 1.171.38.43 (Rigaku OD, 2015)'
_computing_data_reduction 'CrysAlisPro 1.171.38.43 (Rigaku OD, 2015)'
_computing_molecular_graphics 'Olex2 1.3 (Dolomanov et al., 2009)'
_computing_publication_material 'Olex2 1.3 (Dolomanov et al., 2009)'
_computing_structure_refinement 'SHELXL 2018/3 (Sheldrick, 2015)'
_computing_structure_solution 'SHELXS  (Sheldrick, 2008)'
_diffrn_ambient_temperature 293(2)
_diffrn_detector 'CCD plate'
_diffrn_detector_area_resol_mean 15.9784
_diffrn_detector_type Eos
_diffrn_measured_fraction_theta_full 0.998
_diffrn_measured_fraction_theta_max 0.998
_diffrn_measurement_details
;
List of Runs (angles in degrees, time in seconds):

  # Type    Start    End  Width  t~exp~   \w     \q     \k     \f   Frames
#--------------------------------------------------------------------------
  1  \w     -4.00  86.00   1.00   10.00    --   17.61  57.00  60.00   90
  2  \w    -12.00  88.00   1.00   10.00    --   17.61  77.00-180.00  100
  3  \w    -20.00  60.00   1.00   10.00    --   17.61 -99.00 -60.00   80
  4  \w    -53.00  48.00   1.00   10.00    --   17.61 -77.00  60.00  101
  5  \w    -26.00  91.00   1.00   10.00    --   17.61  19.00   0.00  117
  6  \w     35.00  94.00   1.00   10.00    --   17.61 178.00 -90.00   59
  7  \w     35.00  94.00   1.00   10.00    --   17.61 178.00  90.00   59
  8  \w    -20.00  27.00   1.00   10.00    --   17.61 -99.00-180.00   47
  9  \w    -92.00   6.00   1.00   10.00    --  -19.88 -38.00  60.00   98
;
_diffrn_measurement_device 'four-circle diffractometer'
_diffrn_measurement_device_type 'SuperNova, Single source at offset, Eos'
_diffrn_measurement_method '\w scans'
_diffrn_orient_matrix_type 'CrysAlisPro convention (1999,Acta A55,543-557)'
_diffrn_orient_matrix_UB_11 0.0382083000
_diffrn_orient_matrix_UB_12 0.0485750000
_diffrn_orient_matrix_UB_13 0.0560775000
_diffrn_orient_matrix_UB_21 -0.0147707000
_diffrn_orient_matrix_UB_22 0.0499529000
_diffrn_orient_matrix_UB_23 -0.0260091000
_diffrn_orient_matrix_UB_31 -0.0753958000
_diffrn_orient_matrix_UB_32 0.0019036000
_diffrn_orient_matrix_UB_33 0.0073302000
_diffrn_radiation_monochromator mirror
_diffrn_radiation_probe x-ray
_diffrn_radiation_type 'Mo K\a'
_diffrn_radiation_wavelength 0.71073
_diffrn_reflns_av_R_equivalents 0.0531
_diffrn_reflns_av_unetI/netI 0.0580
_diffrn_reflns_Laue_measured_fraction_full 0.998
_diffrn_reflns_Laue_measured_fraction_max 0.998
_diffrn_reflns_limit_h_max 11
_diffrn_reflns_limit_h_min -10
_diffrn_reflns_limit_k_max 13
_diffrn_reflns_limit_k_min -13
_diffrn_reflns_limit_l_max 16
_diffrn_reflns_limit_l_min -16
_diffrn_reflns_number 15782
_diffrn_reflns_point_group_measured_fraction_full 0.998
_diffrn_reflns_point_group_measured_fraction_max 0.998
_diffrn_reflns_theta_full 25.242
_diffrn_reflns_theta_max 26.372
_diffrn_reflns_theta_min 3.419
_diffrn_source 'micro-focus sealed X-ray tube'
_diffrn_source_type 'SuperNova (Mo) X-ray Source'
_exptl_absorpt_coefficient_mu 3.092
_exptl_absorpt_correction_T_max 1.00000
_exptl_absorpt_correction_T_min 0.67476
_exptl_absorpt_correction_type multi-scan
_exptl_absorpt_process_details
;
CrysAlisPro 1.171.38.43 (Rigaku Oxford Diffraction, 2015)
Empirical absorption correction using spherical harmonics,
 implemented in SCALE3 ABSPACK scaling algorithm.
;
_exptl_crystal_colour 'metallic light blue'
_exptl_crystal_colour_lustre metallic
_exptl_crystal_colour_modifier light
_exptl_crystal_colour_primary blue
_exptl_crystal_density_diffrn 1.732
_exptl_crystal_description block
_exptl_crystal_F_000 570
_exptl_crystal_size_max 0.41
_exptl_crystal_size_mid 0.23
_exptl_crystal_size_min 0.12
_refine_diff_density_max 0.889
_refine_diff_density_min -0.484
_refine_diff_density_rms 0.088
_refine_ls_extinction_method none
_refine_ls_goodness_of_fit_ref 1.060
_refine_ls_hydrogen_treatment constr
_refine_ls_matrix_type full
_refine_ls_number_parameters 283
_refine_ls_number_reflns 4467
_refine_ls_number_restraints 0
_refine_ls_restrained_S_all 1.060
_refine_ls_R_factor_all 0.0707
_refine_ls_R_factor_gt 0.0446
_refine_ls_shift/su_max 0.001
_refine_ls_shift/su_mean 0.000
_refine_ls_structure_factor_coef Fsqd
_refine_ls_weighting_details 'w=1/[\s^2^(Fo^2^)+(0.0402P)^2^+0.6649P] where P=(Fo^2^+2Fc^2^)/3'
_refine_ls_weighting_scheme calc
_refine_ls_wR_factor_gt 0.0969
_refine_ls_wR_factor_ref 0.1108
_reflns_Friedel_coverage 0.000
_reflns_number_gt 3253
_reflns_number_total 4467
_reflns_threshold_expression 'I > 2\s(I)'
_cod_data_source_file d1dt02988f2.cif
_cod_data_source_block 20190422-czf-zyj-b19cu-1aaa
_cod_depositor_comments 'Adding full bibliography for 7709100--7709103.cif.'
_cod_original_cell_volume 1094.57(12)
_cod_database_code 7709103
_shelx_shelxl_version_number 2018/3
_shelx_space_group_comment
;
The symmetry employed for this shelxl refinement is uniquely defined
by the following loop, which should always be used as a source of
symmetry information in preference to the above space-group names.
They are only intended as comments.
;
_shelx_estimated_absorpt_t_max 0.708
_shelx_estimated_absorpt_t_min 0.364
_reflns_odcompleteness_completeness 99.80
_reflns_odcompleteness_iscentric 1
_reflns_odcompleteness_theta 26.32
_olex2_refinement_description
;
1. Fixed Uiso
 At 1.2 times of:
  All C(H) groups
 At 1.5 times of:
  All C(H,H,H) groups, All O(H) groups
2.a Aromatic/amide H refined with riding coordinates:
 C8(H8), C15(H15), C11(H11), C17(H17), C5(H5), C18(H18), C21(H21), C13(H13),
 C3(H3), C14(H14), C16(H16), C0AA(H0AA), C12(H12)
2.b Idealised Me refined as rotating group:
 C2(H2A,H2B,H2C)
2.c Idealised tetrahedral OH refined as rotating group:
 O1(H1), O22(H22)
;
_olex2_submission_special_instructions 'No special instructions were received'
_oxdiff_exptl_absorpt_empirical_details
;
Empirical correction (ABSPACK) includes:
- Absorption correction using spherical harmonics
- Frame scaling
;
_oxdiff_exptl_absorpt_empirical_full_max 1.738
_oxdiff_exptl_absorpt_empirical_full_min 0.688

loop_
_space_group_symop_operation_xyz
'x, y, z'
'-x, -y, -z'

loop_
_atom_site_label
_atom_site_type_symbol
_atom_site_fract_x
_atom_site_fract_y
_atom_site_fract_z
_atom_site_U_iso_or_equiv
_atom_site_adp_type
_atom_site_occupancy
_atom_site_site_symmetry_order
_atom_site_calc_flag
_atom_site_refinement_flags_posn
_atom_site_refinement_flags_adp
_atom_site_refinement_flags_occupancy
_atom_site_disorder_assembly
_atom_site_disorder_group
Cu1 Cu -0.62200(6) 0.86388(5) 0.12869(4) 0.03277(15) Uani 1 1 d . . . . .
Br1 Br 0.26395(5) 1.53543(5) 0.31400(4) 0.04446(16) Uani 1 1 d . . . . .
Cl1 Cl -0.87531(12) 0.78911(12) -0.00107(10) 0.0462(3) Uani 1 1 d . . . . .
Cl2 Cl -0.52545(15) 0.68573(13) 0.20262(11) 0.0526(3) Uani 1 1 d . . . . .
O1 O 0.0162(4) 1.2588(3) 0.5815(3) 0.0441(8) Uani 1 1 d . . . . .
H1 H 0.080813 1.278831 0.649271 0.066 Uiso 1 1 calc R U . . .
N1 N -0.5040(4) 0.8266(3) 0.0145(3) 0.0320(8) Uani 1 1 d . . . . .
N2 N -0.4315(4) 1.0015(3) 0.2140(3) 0.0296(8) Uani 1 1 d . . . . .
N3 N -0.6723(4) 0.9641(3) 0.2716(3) 0.0347(8) Uani 1 1 d . . . . .
C19 C -0.5543(5) 1.0638(4) 0.3533(3) 0.0312(9) Uani 1 1 d . . . . .
C8 C -0.1794(5) 1.0985(4) 0.2285(3) 0.0337(10) Uani 1 1 d . . . . .
H8 H -0.100898 1.101711 0.196212 0.040 Uiso 1 1 calc R U . . .
C10 C -0.3578(4) 0.9024(4) 0.0532(3) 0.0294(9) Uani 1 1 d . . . . .
C1 C 0.0722(5) 1.3228(4) 0.5235(4) 0.0336(9) Uani 1 1 d . . . . .
C20 C -0.4151(5) 1.0858(4) 0.3192(3) 0.0291(9) Uani 1 1 d . . . . .
C7 C -0.1579(5) 1.1881(4) 0.3384(3) 0.0300(9) Uani 1 1 d . . . . .
C9 C -0.3183(5) 1.0050(4) 0.1678(3) 0.0302(9) Uani 1 1 d . . . . .
C15 C -0.8010(5) 0.9329(5) 0.2951(4) 0.0431(11) Uani 1 1 d . . . . .
H15 H -0.882764 0.865505 0.238860 0.052 Uiso 1 1 calc R U . . .
C11 C -0.2579(5) 0.8808(4) -0.0097(4) 0.0370(10) Uani 1 1 d . . . . .
H11 H -0.158659 0.934772 0.017759 0.044 Uiso 1 1 calc R U . . .
C17 C -0.6976(5) 1.0978(4) 0.4825(4) 0.0413(11) Uani 1 1 d . . . . .
H17 H -0.706219 1.142589 0.553710 0.050 Uiso 1 1 calc R U . . .
C5 C 0.0493(5) 1.3522(4) 0.3399(4) 0.0348(10) Uani 1 1 d . . . . .
H5 H -0.003496 1.330285 0.259204 0.042 Uiso 1 1 calc R U . . .
C18 C -0.5646(5) 1.1325(4) 0.4589(4) 0.0364(10) Uani 1 1 d . . . . .
H18 H -0.483283 1.201280 0.513486 0.044 Uiso 1 1 calc R U . . .
C4 C 0.1874(5) 1.4462(4) 0.3979(4) 0.0363(10) Uani 1 1 d . . . . .
C21 C -0.2780(5) 1.1793(4) 0.3843(3) 0.0323(9) Uani 1 1 d . . . . .
H21 H -0.265708 1.235989 0.458069 0.039 Uiso 1 1 calc R U . . .
C13 C -0.4544(5) 0.6993(5) -0.1526(4) 0.0434(11) Uani 1 1 d . . . . .
H13 H -0.488937 0.628667 -0.222362 0.052 Uiso 1 1 calc R U . . .
C3 C 0.2708(5) 1.4753(4) 0.5166(4) 0.0401(11) Uani 1 1 d . . . . .
H3 H 0.366275 1.535656 0.554463 0.048 Uiso 1 1 calc R U . . .
C6 C -0.0112(4) 1.2899(4) 0.4023(3) 0.0310(9) Uani 1 1 d . . . . .
C14 C -0.5491(5) 0.7269(4) -0.0865(4) 0.0396(11) Uani 1 1 d . . . . .
H14 H -0.648992 0.674036 -0.113204 0.048 Uiso 1 1 calc R U . . .
C16 C -0.8169(5) 0.9973(5) 0.4005(4) 0.0447(12) Uani 1 1 d . . . . .
H16 H -0.907021 0.972643 0.415367 0.054 Uiso 1 1 calc R U . . .
C0AA C 0.2132(5) 1.4152(4) 0.5789(4) 0.0405(11) Uani 1 1 d . . . . .
H0AA H 0.268943 1.436492 0.659223 0.049 Uiso 1 1 calc R U . . .
C12 C -0.3072(6) 0.7780(5) -0.1138(4) 0.0460(12) Uani 1 1 d . . . . .
H12 H -0.241542 0.761861 -0.157643 0.055 Uiso 1 1 calc R U . . .
O22 O 0.1841(4) 1.3083(5) 0.8043(3) 0.0849(14) Uani 1 1 d . . . . .
H22 H 0.278069 1.318640 0.808553 0.127 Uiso 1 1 calc R U . . .
C2 C 0.1648(8) 1.4118(6) 0.9010(5) 0.0832(19) Uani 1 1 d . . . . .
H2A H 0.111463 1.476537 0.871555 0.125 Uiso 1 1 calc R U . . .
H2B H 0.269328 1.452686 0.960069 0.125 Uiso 1 1 calc R U . . .
H2C H 0.101144 1.373890 0.934383 0.125 Uiso 1 1 calc R U . . .

loop_
_atom_site_aniso_label
_atom_site_aniso_U_11
_atom_site_aniso_U_22
_atom_site_aniso_U_33
_atom_site_aniso_U_23
_atom_site_aniso_U_13
_atom_site_aniso_U_12
Cu1 0.0240(3) 0.0380(3) 0.0311(3) 0.0063(2) 0.0093(2) -0.0026(2)
Br1 0.0427(3) 0.0420(3) 0.0486(3) 0.0105(2) 0.0220(2) -0.0030(2)
Cl1 0.0251(5) 0.0633(8) 0.0400(6) 0.0118(6) 0.0060(5) -0.0040(5)
Cl2 0.0533(7) 0.0570(8) 0.0578(8) 0.0311(7) 0.0224(6) 0.0122(6)
O1 0.0384(17) 0.055(2) 0.0327(16) 0.0145(16) 0.0082(14) -0.0089(15)
N1 0.0217(17) 0.036(2) 0.0326(19) 0.0065(16) 0.0078(15) 0.0015(15)
N2 0.0227(17) 0.034(2) 0.0285(18) 0.0073(15) 0.0089(14) -0.0009(14)
N3 0.0252(18) 0.039(2) 0.0373(19) 0.0074(17) 0.0143(16) -0.0017(16)
C19 0.025(2) 0.034(2) 0.036(2) 0.014(2) 0.0112(18) 0.0040(18)
C8 0.027(2) 0.040(3) 0.034(2) 0.013(2) 0.0126(18) 0.0007(19)
C10 0.025(2) 0.032(2) 0.028(2) 0.0084(18) 0.0070(17) 0.0041(17)
C1 0.031(2) 0.035(2) 0.032(2) 0.0081(19) 0.0107(18) 0.0016(18)
C20 0.028(2) 0.034(2) 0.029(2) 0.0127(19) 0.0131(17) 0.0067(18)
C7 0.026(2) 0.033(2) 0.029(2) 0.0102(18) 0.0074(17) 0.0032(17)
C9 0.028(2) 0.034(2) 0.029(2) 0.0130(19) 0.0089(17) 0.0042(18)
C15 0.032(2) 0.048(3) 0.049(3) 0.016(2) 0.017(2) -0.002(2)
C11 0.026(2) 0.046(3) 0.037(2) 0.009(2) 0.0130(19) 0.0033(19)
C17 0.042(3) 0.044(3) 0.045(3) 0.015(2) 0.024(2) 0.013(2)
C5 0.028(2) 0.041(3) 0.029(2) 0.006(2) 0.0088(18) 0.0018(19)
C18 0.036(2) 0.035(2) 0.037(2) 0.008(2) 0.015(2) 0.0054(19)
C4 0.030(2) 0.033(2) 0.045(3) 0.009(2) 0.016(2) 0.0000(19)
C21 0.030(2) 0.035(2) 0.030(2) 0.0073(19) 0.0124(18) 0.0020(18)
C13 0.037(3) 0.044(3) 0.037(2) 0.000(2) 0.012(2) 0.004(2)
C3 0.027(2) 0.035(3) 0.044(3) 0.005(2) 0.004(2) -0.0060(19)
C6 0.021(2) 0.035(2) 0.033(2) 0.0072(19) 0.0096(17) 0.0011(17)
C14 0.031(2) 0.039(3) 0.034(2) 0.000(2) 0.0063(19) -0.006(2)
C16 0.035(3) 0.054(3) 0.057(3) 0.022(3) 0.029(2) 0.009(2)
C0AA 0.034(2) 0.041(3) 0.035(2) 0.005(2) 0.005(2) -0.001(2)
C12 0.044(3) 0.054(3) 0.039(3) 0.007(2) 0.022(2) 0.008(2)
O22 0.052(2) 0.145(4) 0.050(2) 0.032(3) 0.010(2) 0.006(3)
C2 0.084(5) 0.082(5) 0.077(4) 0.027(4) 0.021(4) 0.013(4)

loop_
_atom_type_symbol
_atom_type_description
_atom_type_scat_dispersion_real
_atom_type_scat_dispersion_imag
_atom_type_scat_source
C C 0.0033 0.0016 'International Tables Vol C Tables 4.2.6.8 and 6.1.1.4'
H H 0.0000 0.0000 'International Tables Vol C Tables 4.2.6.8 and 6.1.1.4'
Br Br -0.2901 2.4595 'International Tables Vol C Tables 4.2.6.8 and 6.1.1.4'
Cl Cl 0.1484 0.1585 'International Tables Vol C Tables 4.2.6.8 and 6.1.1.4'
Cu Cu 0.3201 1.2651 'International Tables Vol C Tables 4.2.6.8 and 6.1.1.4'
N N 0.0061 0.0033 'International Tables Vol C Tables 4.2.6.8 and 6.1.1.4'
O O 0.0106 0.0060 'International Tables Vol C Tables 4.2.6.8 and 6.1.1.4'

loop_
_geom_angle_atom_site_label_1
_geom_angle_atom_site_label_2
_geom_angle_atom_site_label_3
_geom_angle
_geom_angle_site_symmetry_1
_geom_angle_site_symmetry_3
_geom_angle_publ_flag
Cl1 Cu1 Cl2 107.45(5) . . ?
N1 Cu1 Cl1 98.62(9) . . ?
N1 Cu1 Cl2 92.70(10) . . ?
N1 Cu1 N3 157.64(13) . . ?
N2 Cu1 Cl1 151.39(10) . . ?
N2 Cu1 Cl2 101.14(10) . . ?
N2 Cu1 N1 78.89(13) . . ?
N2 Cu1 N3 79.08(13) . . ?
N3 Cu1 Cl1 98.85(10) . . ?
N3 Cu1 Cl2 95.26(10) . . ?
C1 O1 H1 109.5 . . ?
C10 N1 Cu1 115.3(3) . . ?
C14 N1 Cu1 126.0(3) . . ?
C14 N1 C10 118.2(3) . . ?
C20 N2 Cu1 119.1(3) . . ?
C9 N2 Cu1 118.9(3) . . ?
C9 N2 C20 122.0(3) . . ?
C19 N3 Cu1 115.1(3) . . ?
C15 N3 Cu1 126.0(3) . . ?
C15 N3 C19 118.6(4) . . ?
N3 C19 C20 113.6(3) . . ?
N3 C19 C18 121.7(4) . . ?
C18 C19 C20 124.6(4) . . ?
C7 C8 H8 120.1 . . ?
C9 C8 H8 120.1 . . ?
C9 C8 C7 119.8(4) . . ?
N1 C10 C9 113.3(3) . . ?
N1 C10 C11 121.9(4) . . ?
C11 C10 C9 124.9(4) . . ?
O1 C1 C6 118.3(4) . . ?
O1 C1 C0AA 122.1(4) . . ?
C0AA C1 C6 119.6(4) . . ?
N2 C20 C19 112.9(3) . . ?
N2 C20 C21 120.5(3) . . ?
C21 C20 C19 126.6(4) . . ?
C8 C7 C6 119.9(4) . . ?
C21 C7 C8 118.3(4) . . ?
C21 C7 C6 121.8(4) . . ?
N2 C9 C8 120.0(4) . . ?
N2 C9 C10 113.5(3) . . ?
C8 C9 C10 126.6(4) . . ?
N3 C15 H15 118.9 . . ?
N3 C15 C16 122.2(4) . . ?
C16 C15 H15 118.9 . . ?
C10 C11 H11 120.6 . . ?
C12 C11 C10 118.9(4) . . ?
C12 C11 H11 120.6 . . ?
C18 C17 H17 120.1 . . ?
C16 C17 H17 120.1 . . ?
C16 C17 C18 119.7(4) . . ?
C4 C5 H5 119.9 . . ?
C4 C5 C6 120.3(4) . . ?
C6 C5 H5 119.9 . . ?
C19 C18 C17 118.9(4) . . ?
C19 C18 H18 120.6 . . ?
C17 C18 H18 120.6 . . ?
C5 C4 Br1 120.1(3) . . ?
C3 C4 Br1 119.6(3) . . ?
C3 C4 C5 120.4(4) . . ?
C20 C21 C7 119.4(4) . . ?
C20 C21 H21 120.3 . . ?
C7 C21 H21 120.3 . . ?
C14 C13 H13 120.7 . . ?
C14 C13 C12 118.7(4) . . ?
C12 C13 H13 120.7 . . ?
C4 C3 H3 120.0 . . ?
C0AA C3 C4 120.0(4) . . ?
C0AA C3 H3 120.0 . . ?
C1 C6 C7 121.6(4) . . ?
C5 C6 C1 118.9(4) . . ?
C5 C6 C7 119.5(4) . . ?
N1 C14 C13 122.7(4) . . ?
N1 C14 H14 118.6 . . ?
C13 C14 H14 118.6 . . ?
C15 C16 H16 120.6 . . ?
C17 C16 C15 118.8(4) . . ?
C17 C16 H16 120.6 . . ?
C1 C0AA H0AA 119.6 . . ?
C3 C0AA C1 120.9(4) . . ?
C3 C0AA H0AA 119.6 . . ?
C11 C12 C13 119.6(4) . . ?
C11 C12 H12 120.2 . . ?
C13 C12 H12 120.2 . . ?
C2 O22 H22 109.5 . . ?
O22 C2 H2A 109.5 . . ?
O22 C2 H2B 109.5 . . ?
O22 C2 H2C 109.5 . . ?
H2A C2 H2B 109.5 . . ?
H2A C2 H2C 109.5 . . ?
H2B C2 H2C 109.5 . . ?

loop_
_geom_bond_atom_site_label_1
_geom_bond_atom_site_label_2
_geom_bond_distance
_geom_bond_site_symmetry_2
_geom_bond_publ_flag
Cu1 Cl1 2.2370(11) . ?
Cu1 Cl2 2.4536(13) . ?
Cu1 N1 2.037(3) . ?
Cu1 N2 1.957(3) . ?
Cu1 N3 2.040(3) . ?
Br1 C4 1.898(4) . ?
O1 H1 0.8200 . ?
O1 C1 1.344(5) . ?
N1 C10 1.355(5) . ?
N1 C14 1.335(5) . ?
N2 C20 1.342(5) . ?
N2 C9 1.335(5) . ?
N3 C19 1.358(5) . ?
N3 C15 1.334(5) . ?
C19 C20 1.479(5) . ?
C19 C18 1.375(5) . ?
C8 H8 0.9300 . ?
C8 C7 1.397(5) . ?
C8 C9 1.387(5) . ?
C10 C9 1.471(5) . ?
C10 C11 1.375(5) . ?
C1 C6 1.401(5) . ?
C1 C0AA 1.392(6) . ?
C20 C21 1.379(5) . ?
C7 C21 1.397(5) . ?
C7 C6 1.482(5) . ?
C15 H15 0.9300 . ?
C15 C16 1.384(6) . ?
C11 H11 0.9300 . ?
C11 C12 1.374(6) . ?
C17 H17 0.9300 . ?
C17 C18 1.380(6) . ?
C17 C16 1.369(6) . ?
C5 H5 0.9300 . ?
C5 C4 1.383(6) . ?
C5 C6 1.401(5) . ?
C18 H18 0.9300 . ?
C4 C3 1.379(6) . ?
C21 H21 0.9300 . ?
C13 H13 0.9300 . ?
C13 C14 1.371(6) . ?
C13 C12 1.376(6) . ?
C3 H3 0.9300 . ?
C3 C0AA 1.371(6) . ?
C14 H14 0.9300 . ?
C16 H16 0.9300 . ?
C0AA H0AA 0.9300 . ?
C12 H12 0.9300 . ?
O22 H22 0.8200 . ?
O22 C2 1.469(7) . ?
C2 H2A 0.9600 . ?
C2 H2B 0.9600 . ?
C2 H2C 0.9600 . ?

loop_
_geom_torsion_atom_site_label_1
_geom_torsion_atom_site_label_2
_geom_torsion_atom_site_label_3
_geom_torsion_atom_site_label_4
_geom_torsion
_geom_torsion_site_symmetry_1
_geom_torsion_site_symmetry_2
_geom_torsion_site_symmetry_3
_geom_torsion_site_symmetry_4
_geom_torsion_publ_flag
Cu1 N1 C10 C9 -4.5(4) . . . . ?
Cu1 N1 C10 C11 174.1(3) . . . . ?
Cu1 N1 C14 C13 -172.5(3) . . . . ?
Cu1 N2 C20 C19 -2.7(4) . . . . ?
Cu1 N2 C20 C21 176.5(3) . . . . ?
Cu1 N2 C9 C8 -177.7(3) . . . . ?
Cu1 N2 C9 C10 1.6(4) . . . . ?
Cu1 N3 C19 C20 3.6(4) . . . . ?
Cu1 N3 C19 C18 -174.2(3) . . . . ?
Cu1 N3 C15 C16 172.5(3) . . . . ?
Br1 C4 C3 C0AA 177.4(3) . . . . ?
O1 C1 C6 C7 0.3(6) . . . . ?
O1 C1 C6 C5 -177.6(4) . . . . ?
O1 C1 C0AA C3 177.5(4) . . . . ?
N1 C10 C9 N2 2.0(5) . . . . ?
N1 C10 C9 C8 -178.8(4) . . . . ?
N1 C10 C11 C12 -1.0(6) . . . . ?
N2 C20 C21 C7 1.8(6) . . . . ?
N3 C19 C20 N2 -0.8(5) . . . . ?
N3 C19 C20 C21 -179.8(4) . . . . ?
N3 C19 C18 C17 0.8(6) . . . . ?
N3 C15 C16 C17 1.1(7) . . . . ?
C19 N3 C15 C16 -0.9(6) . . . . ?
C19 C20 C21 C7 -179.2(4) . . . . ?
C8 C7 C21 C20 -1.7(6) . . . . ?
C8 C7 C6 C1 -138.5(4) . . . . ?
C8 C7 C6 C5 39.4(6) . . . . ?
C10 N1 C14 C13 -0.5(6) . . . . ?
C10 C11 C12 C13 -0.1(7) . . . . ?
C20 N2 C9 C8 -0.6(6) . . . . ?
C20 N2 C9 C10 178.7(3) . . . . ?
C20 C19 C18 C17 -176.7(4) . . . . ?
C7 C8 C9 N2 0.6(6) . . . . ?
C7 C8 C9 C10 -178.6(4) . . . . ?
C9 N2 C20 C19 -179.7(3) . . . . ?
C9 N2 C20 C21 -0.6(6) . . . . ?
C9 C8 C7 C21 0.6(6) . . . . ?
C9 C8 C7 C6 -178.7(4) . . . . ?
C9 C10 C11 C12 177.5(4) . . . . ?
C15 N3 C19 C20 177.7(3) . . . . ?
C15 N3 C19 C18 -0.1(6) . . . . ?
C11 C10 C9 N2 -176.6(4) . . . . ?
C11 C10 C9 C8 2.7(6) . . . . ?
C5 C4 C3 C0AA -2.9(7) . . . . ?
C18 C19 C20 N2 176.9(4) . . . . ?
C18 C19 C20 C21 -2.1(6) . . . . ?
C18 C17 C16 C15 -0.2(7) . . . . ?
C4 C5 C6 C1 -1.2(6) . . . . ?
C4 C5 C6 C7 -179.1(4) . . . . ?
C4 C3 C0AA C1 1.2(7) . . . . ?
C21 C7 C6 C1 42.3(6) . . . . ?
C21 C7 C6 C5 -139.9(4) . . . . ?
C6 C1 C0AA C3 0.5(7) . . . . ?
C6 C7 C21 C20 177.5(4) . . . . ?
C6 C5 C4 Br1 -177.4(3) . . . . ?
C6 C5 C4 C3 2.9(6) . . . . ?
C14 N1 C10 C9 -177.3(3) . . . . ?
C14 N1 C10 C11 1.3(6) . . . . ?
C14 C13 C12 C11 0.8(7) . . . . ?
C16 C17 C18 C19 -0.7(6) . . . . ?
C0AA C1 C6 C7 177.4(4) . . . . ?
C0AA C1 C6 C5 -0.5(6) . . . . ?
C12 C13 C14 N1 -0.5(7) . . . . ?
